data_9011080
loop_
_publ_author_name
'Frueh, A. J.'
'Gray, N.'

_publ_section_title
;
 Confirmation and refinement of the structure of Hg3S2Cl2
;
_journal_name_full 'Acta Crystallographica, Section B'
_journal_page_first 156
_journal_page_last 157
_journal_paper_doi 10.1107/S0567740868001858
_journal_volume 24
_journal_year 1968
_chemical_compound_source Synthetic
_chemical_formula_sum 'Cl2 Hg3 S2'
_chemical_name_mineral Corderoite
_space_group_IT_number 199
_symmetry_space_group_name_Hall 'I 2b 2c 3'
_symmetry_space_group_name_H-M 'I 21 3'
_cell_angle_alpha 90
_cell_angle_beta 90
_cell_angle_gamma 90
_cell_length_a 8.949
_cell_length_b 8.949
_cell_length_c 8.949
_cell_formula_units_Z 4
_cell_volume 716.677
_database_code_amcsd 0009337
_exptl_crystal_density_diffrn 6.829
_cod_original_formula_sum 'Hg3 S2 Cl2'
_cod_database_code 9011080

loop_
_space_group_symop_operation_xyz
x,y,z
1/2+x,1/2+y,1/2+z
1/2-z,-x,1/2+y
-z,1/2-x,+y
-z,1/2+x,1/2-y
1/2-z,+x,-y
1/2+z,1/2-x,-y
+z,-x,1/2-y
z,x,y
1/2+z,1/2+x,1/2+y
1/2+y,1/2-z,-x
+y,-z,1/2-x
1/2-y,-z,1/2+x
-y,1/2-z,+x
-y,1/2+z,1/2-x
1/2-y,+z,-x
y,z,x
1/2+y,1/2+z,1/2+x
-x,1/2+y,1/2-z
1/2-x,+y,-z
1/2+x,1/2-y,-z
+x,-y,1/2-z
1/2-x,-y,1/2+z
-x,1/2-y,+z

loop_
_atom_site_label
_atom_site_fract_x
_atom_site_fract_y
_atom_site_fract_z
_atom_site_U_iso_or_equiv
Hg 0.30290 0.00000 0.25000 0.03470
S 0.27090 0.27090 0.27090 0.01900
Cl 0.01070 0.01070 0.01070 0.02280

loop_
_cod_related_entry_id
_cod_related_entry_database
_cod_related_entry_code
1 AMCSD 0009337
